data_7107452
loop_
_publ_author_name
'Michiko Sasaki'
'Tomo Takegawa'
'Hidaka Ikemoto'
'Masatoshi Kawahata'
'Kentaro Yamaguchi'
'Kei Takeda'

_publ_section_title
;
 Enantioselective Trapping of an a-Chiral Carbanion of Acyclic Nitrile by
 a Carbon Electrophile
;
_journal_name_full Chem.Commun.
_journal_page_first 2897
_journal_paper_doi 10.1039/c2cc00082b
_journal_volume 48
_journal_year 2012
_chemical_absolute_configuration ad
_chemical_formula_sum 'C14 H15 Br N2 O4'
_chemical_formula_weight 355.19
_chemical_name_systematic
;
?
;
_space_group_IT_number 4
_symmetry_cell_setting monoclinic
_symmetry_space_group_name_Hall 'P 2yb'
_symmetry_space_group_name_H-M 'P 1 21 1'
_atom_sites_solution_hydrogens geom
_atom_sites_solution_primary direct
_atom_sites_solution_secondary difmap
_audit_creation_method SHELXL-97
_cell_angle_alpha 90.00
_cell_angle_beta 97.455(2)
_cell_angle_gamma 90.00
_cell_formula_units_Z 2
_cell_length_a 8.4223(14)
_cell_length_b 6.1123(11)
_cell_length_c 14.743(3)
_cell_measurement_reflns_used 3076
_cell_measurement_temperature 150
_cell_measurement_theta_max 25.86
_cell_measurement_theta_min 2.44
_cell_volume 752.5(2)
_computing_cell_refinement SMART
_computing_data_collection SMART
_computing_data_reduction SAINT
_computing_molecular_graphics 'ORTEP-3 for Windows'
_computing_publication_material SHELXL-97
_computing_structure_refinement SHELXL-97
_computing_structure_solution SHELXS-97
_diffrn_ambient_temperature 150
_diffrn_detector_area_resol_mean 8.333
_diffrn_measured_fraction_theta_full 0.999
_diffrn_measured_fraction_theta_max 0.995
_diffrn_measurement_device_type 'Bruker SMART 1000 CCD area detector'
_diffrn_measurement_method '\f and \w scans'
_diffrn_radiation_monochromator graphite
_diffrn_radiation_source 'fine-focus sealed tube'
_diffrn_radiation_type MoK\a
_diffrn_radiation_wavelength 0.71073
_diffrn_reflns_av_R_equivalents 0.0410
_diffrn_reflns_av_sigmaI/netI 0.0643
_diffrn_reflns_limit_h_max 10
_diffrn_reflns_limit_h_min -10
_diffrn_reflns_limit_k_max 7
_diffrn_reflns_limit_k_min -7
_diffrn_reflns_limit_l_max 19
_diffrn_reflns_limit_l_min -19
_diffrn_reflns_number 8516
_diffrn_reflns_theta_full 25.00
_diffrn_reflns_theta_max 27.48
_diffrn_reflns_theta_min 2.44
_diffrn_standards_decay_% 0
_diffrn_standards_number 0
_exptl_absorpt_coefficient_mu 2.748
_exptl_absorpt_correction_T_max 0.8101
_exptl_absorpt_correction_T_min 0.6095
_exptl_absorpt_correction_type empirical
_exptl_absorpt_process_details 'SADABS Sheldrick 1996'
_exptl_crystal_colour colourless
_exptl_crystal_density_diffrn 1.567
_exptl_crystal_density_method 'not measured'
_exptl_crystal_description prismatic
_exptl_crystal_F_000 360
_exptl_crystal_size_max 0.20
_exptl_crystal_size_mid 0.15
_exptl_crystal_size_min 0.08
_refine_diff_density_max 0.406
_refine_diff_density_min -0.445
_refine_diff_density_rms 0.067
_refine_ls_abs_structure_details 'Flack H D (1983), Acta Cryst. A39, 876-881'
_refine_ls_abs_structure_Flack 0.004(8)
_refine_ls_extinction_method none
_refine_ls_goodness_of_fit_ref 0.972
_refine_ls_hydrogen_treatment mixed
_refine_ls_matrix_type full
_refine_ls_number_parameters 196
_refine_ls_number_reflns 3402
_refine_ls_number_restraints 1
_refine_ls_restrained_S_all 0.972
_refine_ls_R_factor_all 0.0407
_refine_ls_R_factor_gt 0.0325
_refine_ls_shift/su_max 0.000
_refine_ls_shift/su_mean 0.000
_refine_ls_structure_factor_coef Fsqd
_refine_ls_weighting_details 'calc w=1/[\s^2^(Fo^2^)+(0.0171P)^2^+0.0000P] where P=(Fo^2^+2Fc^2^)/3'
_refine_ls_weighting_scheme calc
_refine_ls_wR_factor_gt 0.0701
_refine_ls_wR_factor_ref 0.0723
_reflns_number_gt 2963
_reflns_number_total 3402
_reflns_threshold_expression >2sigma(I)
_cod_data_source_file c2cc00082b.txt
_cod_data_source_block TMT-IV-685B
_cod_original_cell_volume 752.6(2)
_cod_original_sg_symbol_H-M P21
_cod_database_code 7107452

loop_
_symmetry_equiv_pos_as_xyz
'x, y, z'
'-x, y+1/2, -z'

loop_
_atom_site_label
_atom_site_type_symbol
_atom_site_fract_x
_atom_site_fract_y
_atom_site_fract_z
_atom_site_U_iso_or_equiv
_atom_site_adp_type
_atom_site_occupancy
_atom_site_symmetry_multiplicity
_atom_site_calc_flag
_atom_site_refinement_flags
C1 C 0.5898(3) -0.3939(5) -0.41638(18) 0.0203(6) Uani 1 1 d .
C2 C 0.6709(3) -0.4651(4) -0.32063(18) 0.0181(5) Uani 1 1 d .
C3 C 0.6907(3) -0.2648(4) -0.25712(18) 0.0215(6) Uani 1 1 d .
H3A H 0.7440 -0.1456 -0.2871 0.026 Uiso 1 1 calc R
H3B H 0.5839 -0.2120 -0.2457 0.026 Uiso 1 1 calc R
C4 C 0.7907(4) -0.3229(5) -0.16571(19) 0.0309(7) Uani 1 1 d .
H4A H 0.7575 -0.4690 -0.1461 0.037 Uiso 1 1 calc R
H4B H 0.9047 -0.3324 -0.1752 0.037 Uiso 1 1 calc R
C5 C 0.7750(3) -0.1606(6) -0.09006(17) 0.0244(6) Uani 1 1 d .
C6 C 0.6907(3) -0.2191(5) -0.01838(19) 0.0288(7) Uani 1 1 d .
H6 H 0.6402 -0.3582 -0.0196 0.035 Uiso 1 1 calc R
C7 C 0.6787(4) -0.0804(5) 0.0542(2) 0.0311(7) Uani 1 1 d .
H7 H 0.6213 -0.1237 0.1026 0.037 Uiso 1 1 calc R
C8 C 0.7518(3) 0.1236(5) 0.05563(19) 0.0244(6) Uani 1 1 d .
C9 C 0.8362(3) 0.1873(5) -0.01486(19) 0.0251(6) Uani 1 1 d .
H9 H 0.8862 0.3268 -0.0134 0.030 Uiso 1 1 calc R
C10 C 0.8471(3) 0.0460(5) -0.08732(19) 0.0254(6) Uani 1 1 d .
H10 H 0.9042 0.0900 -0.1357 0.031 Uiso 1 1 calc R
C11 C 0.5757(3) -0.6345(4) -0.27970(18) 0.0201(6) Uani 1 1 d .
C12 C 0.8375(3) -0.7322(4) -0.37586(17) 0.0196(6) Uani 1 1 d .
C13 C 1.0158(4) -1.0089(5) -0.4203(2) 0.0353(8) Uani 1 1 d .
H13A H 0.9138 -1.0665 -0.4504 0.053 Uiso 1 1 calc R
H13B H 1.0646 -1.1155 -0.3754 0.053 Uiso 1 1 calc R
H13C H 1.0881 -0.9820 -0.4661 0.053 Uiso 1 1 calc R
C14 C 1.1273(3) -0.6900(7) -0.32618(19) 0.0342(6) Uani 1 1 d .
H14A H 1.1065 -0.5322 -0.3264 0.051 Uiso 1 1 calc R
H14B H 1.2210 -0.7194 -0.3574 0.051 Uiso 1 1 calc R
H14C H 1.1479 -0.7422 -0.2629 0.051 Uiso 1 1 calc R
N1 N 0.5055(3) -0.7580(4) -0.24269(17) 0.0286(6) Uani 1 1 d .
N2 N 0.9875(3) -0.8039(4) -0.37383(16) 0.0236(5) Uani 1 1 d .
O1 O 0.4327(2) -0.3826(4) -0.41697(14) 0.0280(5) Uani 1 1 d .
O2 O 0.6634(2) -0.3518(4) -0.47739(14) 0.0305(5) Uani 1 1 d .
O3 O 0.8294(2) -0.5445(3) -0.32673(13) 0.0209(4) Uani 1 1 d .
O4 O 0.7173(2) -0.8213(3) -0.41510(13) 0.0251(4) Uani 1 1 d .
Br1 Br 0.73350(3) 0.31640(6) 0.154364(18) 0.03755(10) Uani 1 1 d .
H1 H 0.400(4) -0.355(7) -0.466(3) 0.046(11) Uiso 1 1 d .

loop_
_atom_site_aniso_label
_atom_site_aniso_U_11
_atom_site_aniso_U_22
_atom_site_aniso_U_33
_atom_site_aniso_U_23
_atom_site_aniso_U_13
_atom_site_aniso_U_12
C1 0.0195(14) 0.0226(14) 0.0178(13) 0.0005(11) -0.0017(11) 0.0016(11)
C2 0.0133(12) 0.0216(14) 0.0193(13) 0.0007(11) 0.0016(10) 0.0016(11)
C3 0.0202(13) 0.0231(14) 0.0206(13) -0.0023(11) 0.0005(11) 0.0017(10)
C4 0.0319(17) 0.0313(17) 0.0258(16) -0.0067(13) -0.0095(13) 0.0079(13)
C5 0.0216(12) 0.0254(16) 0.0240(12) -0.0037(14) -0.0059(10) 0.0058(15)
C6 0.0245(13) 0.024(2) 0.0358(15) -0.0011(13) -0.0024(11) 0.0016(12)
C7 0.0274(16) 0.0360(17) 0.0304(16) 0.0035(13) 0.0060(13) -0.0012(13)
C8 0.0224(15) 0.0263(16) 0.0234(15) -0.0022(12) -0.0012(12) 0.0068(12)
C9 0.0251(15) 0.0222(15) 0.0259(15) -0.0008(12) -0.0046(12) -0.0010(12)
C10 0.0253(15) 0.0305(16) 0.0195(14) 0.0008(12) -0.0007(11) 0.0045(12)
C11 0.0205(13) 0.0196(17) 0.0191(13) -0.0009(10) -0.0015(10) 0.0045(10)
C12 0.0174(12) 0.0237(18) 0.0175(12) -0.0001(10) 0.0020(10) 0.0016(10)
C13 0.0285(17) 0.0324(18) 0.047(2) -0.0075(15) 0.0121(14) 0.0040(14)
C14 0.0162(12) 0.0382(16) 0.0465(16) -0.003(2) -0.0027(11) -0.0071(19)
N1 0.0262(13) 0.0324(14) 0.0270(13) 0.0042(10) 0.0036(10) 0.0008(10)
N2 0.0159(11) 0.0258(13) 0.0283(13) -0.0023(10) 0.0006(9) -0.0002(10)
O1 0.0185(10) 0.0455(13) 0.0189(11) 0.0058(10) -0.0018(8) 0.0045(9)
O2 0.0258(11) 0.0444(13) 0.0218(11) 0.0090(9) 0.0053(9) 0.0017(10)
O3 0.0152(10) 0.0230(10) 0.0238(10) -0.0040(8) -0.0001(8) -0.0002(8)
O4 0.0185(10) 0.0309(11) 0.0245(10) -0.0058(8) -0.0025(8) -0.0032(9)
Br1 0.04702(18) 0.03944(17) 0.02655(15) -0.00978(16) 0.00609(11) 0.00418(19)

loop_
_atom_type_symbol
_atom_type_description
_atom_type_scat_dispersion_real
_atom_type_scat_dispersion_imag
_atom_type_scat_source
C C 0.0033 0.0016 'International Tables Vol C Tables 4.2.6.8 and 6.1.1.4'
H H 0.0000 0.0000 'International Tables Vol C Tables 4.2.6.8 and 6.1.1.4'
N N 0.0061 0.0033 'International Tables Vol C Tables 4.2.6.8 and 6.1.1.4'
O O 0.0106 0.0060 'International Tables Vol C Tables 4.2.6.8 and 6.1.1.4'
Br Br -0.2901 2.4595 'International Tables Vol C Tables 4.2.6.8 and 6.1.1.4'

loop_
_geom_angle_atom_site_label_1
_geom_angle_atom_site_label_2
_geom_angle_atom_site_label_3
_geom_angle
O2 C1 O1 127.2(3)
O2 C1 C2 122.7(2)
O1 C1 C2 110.0(2)
O3 C2 C11 110.2(2)
O3 C2 C3 106.2(2)
C11 C2 C3 109.2(2)
O3 C2 C1 110.0(2)
C11 C2 C1 111.7(2)
C3 C2 C1 109.4(2)
C4 C3 C2 110.8(2)
C4 C3 H3A 109.5
C2 C3 H3A 109.5
C4 C3 H3B 109.5
C2 C3 H3B 109.5
H3A C3 H3B 108.1
C5 C4 C3 113.9(2)
C5 C4 H4A 108.8
C3 C4 H4A 108.8
C5 C4 H4B 108.8
C3 C4 H4B 108.8
H4A C4 H4B 107.7
C6 C5 C10 118.1(3)
C6 C5 C4 119.5(3)
C10 C5 C4 122.3(3)
C7 C6 C5 121.8(3)
C7 C6 H6 119.1
C5 C6 H6 119.1
C6 C7 C8 119.1(3)
C6 C7 H7 120.5
C8 C7 H7 120.5
C9 C8 C7 120.6(3)
C9 C8 Br1 120.1(2)
C7 C8 Br1 119.3(2)
C10 C9 C8 119.6(3)
C10 C9 H9 120.2
C8 C9 H9 120.2
C9 C10 C5 120.8(3)
C9 C10 H10 119.6
C5 C10 H10 119.6
N1 C11 C2 175.4(3)
O4 C12 N2 125.9(2)
O4 C12 O3 122.0(2)
N2 C12 O3 112.1(2)
N2 C13 H13A 109.5
N2 C13 H13B 109.5
H13A C13 H13B 109.5
N2 C13 H13C 109.5
H13A C13 H13C 109.5
H13B C13 H13C 109.5
N2 C14 H14A 109.5
N2 C14 H14B 109.5
H14A C14 H14B 109.5
N2 C14 H14C 109.5
H14A C14 H14C 109.5
H14B C14 H14C 109.5
C12 N2 C13 118.9(2)
C12 N2 C14 123.6(3)
C13 N2 C14 117.5(3)
C1 O1 H1 105(3)
C12 O3 C2 115.4(2)

loop_
_geom_bond_atom_site_label_1
_geom_bond_atom_site_label_2
_geom_bond_distance
C1 O2 1.185(3)
C1 O1 1.324(3)
C1 C2 1.549(4)
C2 O3 1.435(3)
C2 C11 1.485(4)
C2 C3 1.537(4)
C3 C4 1.535(4)
C3 H3A 0.9900
C3 H3B 0.9900
C4 C5 1.511(4)
C4 H4A 0.9900
C4 H4B 0.9900
C5 C6 1.394(4)
C5 C10 1.400(5)
C6 C7 1.380(4)
C6 H6 0.9500
C7 C8 1.390(4)
C7 H7 0.9500
C8 C9 1.389(4)
C8 Br1 1.895(3)
C9 C10 1.386(4)
C9 H9 0.9500
C10 H10 0.9500
C11 N1 1.140(3)
C12 O4 1.226(3)
C12 N2 1.334(3)
C12 O3 1.363(3)
C13 N2 1.462(4)
C13 H13A 0.9800
C13 H13B 0.9800
C13 H13C 0.9800
C14 N2 1.466(4)
C14 H14A 0.9800
C14 H14B 0.9800
C14 H14C 0.9800
O1 H1 0.75(4)
